data_7239835
loop_
_publ_author_name
'Wen, Jiangwei'
'Niu, Cong'
'Yan, Kelu'
'Cheng, Xingda'
'Gong, Ruike'
'Li, Mengqian'
'Guo, Yongqiang'
'Yang, Jianjing'
'Wang, Hua'

_publ_section_title
;
 Electrochemical-induced regioselective C-3 thiomethylation of
 imidazopyridines via a three-component cross-coupling strategy
;
_journal_issue 4
_journal_name_full 'Green Chemistry'
_journal_page_first 1129
_journal_page_last 1133
_journal_paper_doi 10.1039/C9GC04068D
_journal_volume 22
_journal_year 2020
_chemical_formula_sum 'C15 H13 F N2 S'
_chemical_formula_weight 272.33
_space_group_IT_number 2
_space_group_name_Hall '-P 1'
_space_group_name_H-M_alt 'P -1'
_symmetry_cell_setting triclinic
_symmetry_space_group_name_H-M 'P -1'
_atom_sites_solution_hydrogens geom
_atom_sites_solution_primary direct
_atom_sites_solution_secondary difmap
_audit_block_doi 10.5517/ccdc.csd.cc241lrk
_audit_creation_method SHELXL-97
_audit_update_record
;
2019-11-24 deposited with the CCDC.	2020-01-17 downloaded from the CCDC.
;
_cell_angle_alpha 110.220(4)
_cell_angle_beta 107.146(3)
_cell_angle_gamma 97.596(2)
_cell_formula_units_Z 2
_cell_length_a 8.6772(8)
_cell_length_b 9.0145(9)
_cell_length_c 9.9691(9)
_cell_measurement_reflns_used 1735
_cell_measurement_temperature 298(2)
_cell_measurement_theta_max 27.853
_cell_measurement_theta_min 2.495
_cell_volume 674.97(11)
_computing_cell_refinement 'Bruker SMART'
_computing_data_collection 'Bruker SMART'
_computing_data_reduction 'Bruker SAINT'
_computing_molecular_graphics 'Bruker SHELXTL'
_computing_publication_material 'Bruker SHELXTL'
_computing_structure_refinement 'SHELXL-97 (Sheldrick, 1997)'
_computing_structure_solution 'SHELXS-97 (Sheldrick, 1990)'
_diffrn_ambient_temperature 298(2)
_diffrn_measured_fraction_theta_full 0.977
_diffrn_measured_fraction_theta_max 0.977
_diffrn_measurement_device_type 'CCD area detector'
_diffrn_measurement_method 'phi and omega scans'
_diffrn_radiation_monochromator graphite
_diffrn_radiation_source 'fine-focus sealed tube'
_diffrn_radiation_type MoK\a
_diffrn_radiation_wavelength 0.71073
_diffrn_reflns_av_R_equivalents 0.0182
_diffrn_reflns_av_sigmaI/netI 0.0310
_diffrn_reflns_limit_h_max 10
_diffrn_reflns_limit_h_min -10
_diffrn_reflns_limit_k_max 10
_diffrn_reflns_limit_k_min -10
_diffrn_reflns_limit_l_max 8
_diffrn_reflns_limit_l_min -11
_diffrn_reflns_number 3379
_diffrn_reflns_theta_full 25.01
_diffrn_reflns_theta_max 25.01
_diffrn_reflns_theta_min 2.49
_exptl_absorpt_coefficient_mu 0.238
_exptl_absorpt_correction_T_max 0.9320
_exptl_absorpt_correction_T_min 0.9004
_exptl_absorpt_correction_type multi-scan
_exptl_absorpt_process_details sadabs
_exptl_crystal_density_diffrn 1.340
_exptl_crystal_density_meas 0
_exptl_crystal_density_method 'not measured'
_exptl_crystal_F_000 284
_exptl_crystal_size_max 0.45
_exptl_crystal_size_mid 0.37
_exptl_crystal_size_min 0.30
_refine_diff_density_max 0.772
_refine_diff_density_min -0.160
_refine_diff_density_rms 0.042
_refine_ls_extinction_method none
_refine_ls_goodness_of_fit_ref 1.060
_refine_ls_hydrogen_treatment mixed
_refine_ls_matrix_type full
_refine_ls_number_parameters 174
_refine_ls_number_reflns 2326
_refine_ls_number_restraints 0
_refine_ls_restrained_S_all 1.060
_refine_ls_R_factor_all 0.0578
_refine_ls_R_factor_gt 0.0427
_refine_ls_shift/su_max 0.000
_refine_ls_shift/su_mean 0.000
_refine_ls_structure_factor_coef Fsqd
_refine_ls_weighting_details 'calc w=1/[\s^2^(Fo^2^)+(0.0666P)^2^+0.2402P] where P=(Fo^2^+2Fc^2^)/3'
_refine_ls_weighting_scheme calc
_refine_ls_wR_factor_gt 0.1159
_refine_ls_wR_factor_ref 0.1272
_reflns_number_gt 1844
_reflns_number_total 2326
_reflns_threshold_expression >2sigma(I)
_cod_data_source_file c9gc04068d2.cif
_cod_data_source_block 191116e
_cod_depositor_comments
;
The following automatic conversions were performed:

data item '_symmetry_cell_setting' value 'Triclinic' was changed to
'triclinic' in accordance with the
/home/data/users/saulius/crontab/automatic-downloads/rss-feeds/RSC/lib/dictionaries/cif_core.dic
dictionary named 'cif_core.dic' version 2.4.2 last updated on
2011-04-26.

Automatic conversion script
Id: cif_fix_values 7556 2019-12-06 15:28:31Z antanas 

 Adding full bibliography for 7239835.cif.

 Adding full bibliography for 7239835.cif.
;
_cod_original_sg_symbol_H-M P-1
_cod_database_code 7239835

loop_
_symmetry_equiv_pos_as_xyz
'x, y, z'
'-x, -y, -z'

loop_
_atom_site_label
_atom_site_type_symbol
_atom_site_fract_x
_atom_site_fract_y
_atom_site_fract_z
_atom_site_U_iso_or_equiv
_atom_site_adp_type
_atom_site_occupancy
_atom_site_symmetry_multiplicity
_atom_site_calc_flag
_atom_site_refinement_flags
F1 F 1.0660(2) 0.2474(2) 0.6872(2) 0.0885(6) Uani 1 1 d .
N1 N 0.2286(3) 0.2937(2) 0.1672(2) 0.0438(5) Uani 1 1 d .
N2 N 0.3075(2) 0.1823(2) 0.3361(2) 0.0443(5) Uani 1 1 d .
S1 S 0.51858(9) 0.44457(7) 0.15716(7) 0.0538(2) Uani 1 1 d .
C1 C 0.4021(3) 0.3405(3) 0.2276(2) 0.0427(5) Uani 1 1 d .
C2 C 0.4464(3) 0.2686(2) 0.3306(2) 0.0404(5) Uani 1 1 d .
C3 C 0.1770(3) 0.1989(3) 0.2375(3) 0.0438(5) Uani 1 1 d .
C4 C 0.0048(3) 0.1371(3) 0.1975(3) 0.0520(6) Uani 1 1 d .
H4 H -0.0318 0.0768 0.2465 0.062 Uiso 1 1 calc R
C5 C -0.1090(3) 0.1649(3) 0.0872(3) 0.0565(7) Uani 1 1 d .
C6 C -0.0482(4) 0.2593(3) 0.0164(3) 0.0617(7) Uani 1 1 d .
H6 H -0.1245 0.2779 -0.0598 0.074 Uiso 1 1 calc R
C7 C 0.1157(4) 0.3224(3) 0.0556(3) 0.0564(7) Uani 1 1 d .
H7 H 0.1522 0.3846 0.0080 0.068 Uiso 1 1 calc R
C8 C -0.2931(4) 0.0963(4) 0.0406(4) 0.0731(9) Uani 1 1 d .
H8A H -0.3111 0.0340 0.0981 0.110 Uiso 1 1 calc R
H8B H -0.3400 0.0266 -0.0671 0.110 Uiso 1 1 calc R
H8C H -0.3459 0.1844 0.0609 0.110 Uiso 1 1 calc R
C9 C 0.6123(3) 0.2671(3) 0.4217(2) 0.0403(5) Uani 1 1 d .
C10 C 0.6333(3) 0.1247(3) 0.4417(3) 0.0510(6) Uani 1 1 d .
H10 H 0.5428 0.0328 0.3945 0.061 Uiso 1 1 calc R
C11 C 0.7847(4) 0.1168(3) 0.5297(3) 0.0616(7) Uani 1 1 d .
H11 H 0.7974 0.0209 0.5419 0.074 Uiso 1 1 calc R
C12 C 0.9159(3) 0.2531(4) 0.5988(3) 0.0584(7) Uani 1 1 d .
C13 C 0.9020(3) 0.3967(3) 0.5833(3) 0.0551(6) Uani 1 1 d .
H13 H 0.9933 0.4880 0.6319 0.066 Uiso 1 1 calc R
C14 C 0.7499(3) 0.4028(3) 0.4943(3) 0.0476(6) Uani 1 1 d .
H14 H 0.7389 0.4992 0.4824 0.057 Uiso 1 1 calc R
C15 C 0.5174(4) 0.6547(3) 0.2524(3) 0.0601(7) Uani 1 1 d .
H15A H 0.4045 0.6640 0.2243 0.090 Uiso 1 1 calc R
H15B H 0.5814 0.7232 0.2218 0.090 Uiso 1 1 calc R
H15C H 0.5657 0.6887 0.3616 0.090 Uiso 1 1 calc R

loop_
_atom_site_aniso_label
_atom_site_aniso_U_11
_atom_site_aniso_U_22
_atom_site_aniso_U_33
_atom_site_aniso_U_23
_atom_site_aniso_U_13
_atom_site_aniso_U_12
F1 0.0597(11) 0.1113(15) 0.0978(14) 0.0608(12) 0.0119(10) 0.0209(10)
N1 0.0590(13) 0.0353(10) 0.0354(10) 0.0134(8) 0.0157(9) 0.0133(9)
N2 0.0516(12) 0.0388(10) 0.0436(11) 0.0194(8) 0.0175(9) 0.0082(9)
S1 0.0836(5) 0.0434(4) 0.0495(4) 0.0239(3) 0.0381(4) 0.0183(3)
C1 0.0600(16) 0.0325(11) 0.0372(11) 0.0143(9) 0.0197(11) 0.0119(10)
C2 0.0539(14) 0.0311(11) 0.0366(11) 0.0123(9) 0.0197(10) 0.0092(10)
C3 0.0560(15) 0.0342(11) 0.0387(12) 0.0129(10) 0.0172(11) 0.0096(10)
C4 0.0584(16) 0.0399(13) 0.0520(14) 0.0109(11) 0.0224(13) 0.0108(12)
C5 0.0584(17) 0.0428(13) 0.0503(14) 0.0016(11) 0.0144(13) 0.0166(12)
C6 0.068(2) 0.0564(16) 0.0476(15) 0.0155(13) 0.0059(14) 0.0243(14)
C7 0.075(2) 0.0485(14) 0.0424(13) 0.0200(11) 0.0143(13) 0.0200(13)
C8 0.0565(18) 0.0640(18) 0.0744(19) 0.0057(15) 0.0154(15) 0.0195(14)
C9 0.0545(14) 0.0351(11) 0.0356(11) 0.0158(9) 0.0216(11) 0.0099(10)
C10 0.0555(16) 0.0399(13) 0.0576(15) 0.0249(12) 0.0166(12) 0.0078(11)
C11 0.0665(19) 0.0543(16) 0.0744(18) 0.0396(15) 0.0232(15) 0.0177(14)
C12 0.0538(16) 0.0735(19) 0.0548(15) 0.0354(14) 0.0176(13) 0.0180(14)
C13 0.0557(16) 0.0520(15) 0.0504(14) 0.0181(12) 0.0186(13) 0.0002(12)
C14 0.0617(16) 0.0353(12) 0.0452(13) 0.0155(10) 0.0215(12) 0.0082(11)
C15 0.092(2) 0.0412(14) 0.0530(15) 0.0229(12) 0.0314(15) 0.0129(13)

loop_
_atom_type_symbol
_atom_type_description
_atom_type_scat_dispersion_real
_atom_type_scat_dispersion_imag
_atom_type_scat_source
C C 0.0033 0.0016 'International Tables Vol C Tables 4.2.6.8 and 6.1.1.4'
H H 0.0000 0.0000 'International Tables Vol C Tables 4.2.6.8 and 6.1.1.4'
N N 0.0061 0.0033 'International Tables Vol C Tables 4.2.6.8 and 6.1.1.4'
F F 0.0171 0.0103 'International Tables Vol C Tables 4.2.6.8 and 6.1.1.4'
S S 0.1246 0.1234 'International Tables Vol C Tables 4.2.6.8 and 6.1.1.4'

loop_
_geom_angle_atom_site_label_1
_geom_angle_atom_site_label_2
_geom_angle_atom_site_label_3
_geom_angle
C7 N1 C3 121.4(2)
C7 N1 C1 131.2(2)
C3 N1 C1 107.34(19)
C3 N2 C2 106.03(18)
C1 S1 C15 103.19(11)
C2 C1 N1 104.85(19)
C2 C1 S1 132.3(2)
N1 C1 S1 122.34(17)
N2 C2 C1 111.0(2)
N2 C2 C9 119.37(18)
C1 C2 C9 129.5(2)
N2 C3 N1 110.8(2)
N2 C3 C4 130.5(2)
N1 C3 C4 118.7(2)
C5 C4 C3 120.5(2)
C5 C4 H4 119.7
C3 C4 H4 119.7
C4 C5 C6 118.1(3)
C4 C5 C8 121.1(3)
C6 C5 C8 120.8(3)
C7 C6 C5 122.3(2)
C7 C6 H6 118.9
C5 C6 H6 118.9
C6 C7 N1 118.9(2)
C6 C7 H7 120.5
N1 C7 H7 120.5
C5 C8 H8A 109.5
C5 C8 H8B 109.5
H8A C8 H8B 109.5
C5 C8 H8C 109.5
H8A C8 H8C 109.5
H8B C8 H8C 109.5
C14 C9 C10 117.9(2)
C14 C9 C2 123.4(2)
C10 C9 C2 118.6(2)
C11 C10 C9 121.5(2)
C11 C10 H10 119.2
C9 C10 H10 119.2
C12 C11 C10 118.5(2)
C12 C11 H11 120.8
C10 C11 H11 120.8
F1 C12 C11 119.1(2)
F1 C12 C13 118.5(3)
C11 C12 C13 122.4(3)
C12 C13 C14 118.5(2)
C12 C13 H13 120.7
C14 C13 H13 120.7
C13 C14 C9 121.1(2)
C13 C14 H14 119.4
C9 C14 H14 119.4
S1 C15 H15A 109.5
S1 C15 H15B 109.5
H15A C15 H15B 109.5
S1 C15 H15C 109.5
H15A C15 H15C 109.5
H15B C15 H15C 109.5

loop_
_geom_bond_atom_site_label_1
_geom_bond_atom_site_label_2
_geom_bond_distance
F1 C12 1.359(3)
N1 C7 1.374(3)
N1 C3 1.386(3)
N1 C1 1.389(3)
N2 C3 1.327(3)
N2 C2 1.373(3)
S1 C1 1.737(2)
S1 C15 1.805(2)
C1 C2 1.384(3)
C2 C9 1.463(3)
C3 C4 1.406(4)
C4 C5 1.364(4)
C4 H4 0.9300
C5 C6 1.421(4)
C5 C8 1.500(4)
C6 C7 1.343(4)
C6 H6 0.9300
C7 H7 0.9300
C8 H8A 0.9600
C8 H8B 0.9600
C8 H8C 0.9600
C9 C14 1.392(3)
C9 C10 1.392(3)
C10 C11 1.374(4)
C10 H10 0.9300
C11 C12 1.364(4)
C11 H11 0.9300
C12 C13 1.373(4)
C13 C14 1.376(4)
C13 H13 0.9300
C14 H14 0.9300
C15 H15A 0.9600
C15 H15B 0.9600
C15 H15C 0.9600

loop_
_geom_torsion_atom_site_label_1
_geom_torsion_atom_site_label_2
_geom_torsion_atom_site_label_3
_geom_torsion_atom_site_label_4
_geom_torsion
C7 N1 C1 C2 -176.9(2)
C3 N1 C1 C2 0.9(2)
C7 N1 C1 S1 -4.2(3)
C3 N1 C1 S1 173.61(15)
C15 S1 C1 C2 -107.3(2)
C15 S1 C1 N1 82.2(2)
C3 N2 C2 C1 0.2(2)
C3 N2 C2 C9 -176.84(19)
N1 C1 C2 N2 -0.7(2)
S1 C1 C2 N2 -172.37(17)
N1 C1 C2 C9 176.0(2)
S1 C1 C2 C9 4.3(4)
C2 N2 C3 N1 0.4(2)
C2 N2 C3 C4 -179.7(2)
C7 N1 C3 N2 177.27(19)
C1 N1 C3 N2 -0.8(2)
C7 N1 C3 C4 -2.7(3)
C1 N1 C3 C4 179.24(19)
N2 C3 C4 C5 -177.5(2)
N1 C3 C4 C5 2.5(3)
C3 C4 C5 C6 -0.8(3)
C3 C4 C5 C8 178.5(2)
C4 C5 C6 C7 -0.7(4)
C8 C5 C6 C7 179.9(2)
C5 C6 C7 N1 0.6(4)
C3 N1 C7 C6 1.2(3)
C1 N1 C7 C6 178.8(2)
N2 C2 C9 C14 -142.9(2)
C1 C2 C9 C14 40.7(3)
N2 C2 C9 C10 34.8(3)
C1 C2 C9 C10 -141.6(2)
C14 C9 C10 C11 -0.2(4)
C2 C9 C10 C11 -178.0(2)
C9 C10 C11 C12 0.3(4)
C10 C11 C12 F1 179.5(2)
C10 C11 C12 C13 -0.1(4)
F1 C12 C13 C14 -179.8(2)
C11 C12 C13 C14 -0.2(4)
C12 C13 C14 C9 0.3(4)
C10 C9 C14 C13 -0.1(3)
C2 C9 C14 C13 177.6(2)
